data_4505812
loop_
_publ_author_name
'Luo, Tzy-Jiun M.'
'Palmore, G. Tayhas R.'

_publ_section_title
;
 Engineering Crystalline Architecture with Supramolecular Tapes:&#x2009;
 Studies on Secondary Donor&#x2212;Acceptor Interactions in Cocrystals of
 the Cyclic Dipeptide of Glycine
;
_journal_issue 5
_journal_name_full 'Crystal Growth &amp; Design'
_journal_page_first 337
_journal_paper_doi 10.1021/cg025535d
_journal_volume 2
_journal_year 2002
_chemical_formula_sum 'C10 H10 N2 O6'
_chemical_formula_weight 254.20
_chemical_name_common DKP.2PPA
_chemical_name_systematic
;
 diketopiperazine + propiolic acid
;
_space_group_IT_number 14
_symmetry_cell_setting monoclinic
_symmetry_space_group_name_Hall '-P 2ybc'
_symmetry_space_group_name_H-M 'P 1 21/c 1'
_atom_sites_solution_hydrogens geom
_atom_sites_solution_primary direct
_atom_sites_solution_secondary difmap
_audit_creation_method SHELXL-97
_cell_angle_alpha 90.00
_cell_angle_beta 102.958(2)
_cell_angle_gamma 90.00
_cell_formula_units_Z 12
_cell_length_a 9.3740(6)
_cell_length_b 29.318(2)
_cell_length_c 12.5881(9)
_cell_measurement_reflns_used 3145
_cell_measurement_temperature 90(2)
_cell_measurement_theta_max 31.3
_cell_measurement_theta_min 2.6
_cell_volume 3371.5(4)
_computing_cell_refinement 'Bruker SAINT'
_computing_data_collection 'Bruker SMART'
_computing_data_reduction 'Bruker SAINT'
_computing_molecular_graphics 'SHELXTL 5.03, XP (Sheldrick, 1994)'
_computing_publication_material 'SHELXL-97 (Sheldrick, 1997)'
_computing_structure_refinement 'SHELXL-97 (Sheldrick, 1997)'
_computing_structure_solution 'SHELXS-97 (Sheldrick, 1990)'
_diffrn_ambient_temperature 90(2)
_diffrn_measured_fraction_theta_full 0.954
_diffrn_measured_fraction_theta_max 0.954
_diffrn_measurement_device_type 'Bruker SMART 1000'
_diffrn_measurement_method \w
_diffrn_radiation_monochromator graphite
_diffrn_radiation_source 'normal-focus sealed tube'
_diffrn_radiation_type MoK\a
_diffrn_radiation_wavelength 0.71073
_diffrn_reflns_av_R_equivalents 0.0540
_diffrn_reflns_av_sigmaI/netI 0.0817
_diffrn_reflns_limit_h_max 13
_diffrn_reflns_limit_h_min -11
_diffrn_reflns_limit_k_max 42
_diffrn_reflns_limit_k_min -41
_diffrn_reflns_limit_l_max 17
_diffrn_reflns_limit_l_min -18
_diffrn_reflns_number 32546
_diffrn_reflns_theta_full 31.51
_diffrn_reflns_theta_max 31.51
_diffrn_reflns_theta_min 1.39
_diffrn_standards_decay_% <0.1
_diffrn_standards_number '50 frames remeasured'
_exptl_absorpt_coefficient_mu 0.127
_exptl_absorpt_correction_T_max 0.9875
_exptl_absorpt_correction_T_min 0.9703
_exptl_absorpt_correction_type none
_exptl_crystal_colour colorless
_exptl_crystal_density_diffrn 1.502
_exptl_crystal_density_method 'not measured'
_exptl_crystal_description cubic
_exptl_crystal_F_000 1584
_exptl_crystal_size_max 0.24
_exptl_crystal_size_mid 0.20
_exptl_crystal_size_min 0.10
_refine_diff_density_max 0.305
_refine_diff_density_min -0.243
_refine_diff_density_rms 0.052
_refine_ls_extinction_method none
_refine_ls_goodness_of_fit_ref 0.788
_refine_ls_hydrogen_treatment refall
_refine_ls_matrix_type full
_refine_ls_number_parameters 607
_refine_ls_number_reflns 10729
_refine_ls_number_restraints 0
_refine_ls_restrained_S_all 0.788
_refine_ls_R_factor_all 0.1398
_refine_ls_R_factor_gt 0.0416
_refine_ls_shift/su_max 0.006
_refine_ls_shift/su_mean 0.000
_refine_ls_structure_factor_coef Fsqd
_refine_ls_weighting_details 'calc w=1/[\s^2^(Fo^2^)+(0.0445P)^2^+0.0000P] where P=(Fo^2^+2Fc^2^)/3'
_refine_ls_weighting_scheme calc
_refine_ls_wR_factor_gt 0.0891
_refine_ls_wR_factor_ref 0.1194
_reflns_number_gt 3995
_reflns_number_total 10729
_reflns_threshold_expression >2sigma(I)
_cod_data_source_file cg025535d_s1.cif
_cod_data_source_block tl11fm
_cod_original_cell_volume 3371.4(4)
_cod_original_sg_symbol_H-M P2(1)/c
_cod_database_code 4505812

loop_
_symmetry_equiv_pos_as_xyz
'x, y, z'
'-x, y+1/2, -z+1/2'
'-x, -y, -z'
'x, -y-1/2, z-1/2'

loop_
_atom_site_label
_atom_site_type_symbol
_atom_site_fract_x
_atom_site_fract_y
_atom_site_fract_z
_atom_site_U_iso_or_equiv
_atom_site_adp_type
_atom_site_occupancy
_atom_site_symmetry_multiplicity
_atom_site_calc_flag
O1A O 1.04373(17) 0.12967(5) 0.84896(11) 0.0247(3) Uani 1 1 d
H1 H 0.863(3) 0.1692(8) 0.8970(17) 0.033(7) Uiso 1 1 d
O1B O 0.91140(17) 0.19098(5) 0.87231(12) 0.0241(3) Uani 1 1 d
C1 C 1.0190(2) 0.17040(7) 0.84141(15) 0.0174(4) Uani 1 1 d
C2 C 1.1102(2) 0.20115(7) 0.79473(15) 0.0181(4) Uani 1 1 d
C3 C 1.1864(3) 0.22479(8) 0.75393(17) 0.0233(5) Uani 1 1 d
H3 H 1.244(3) 0.2426(8) 0.7222(17) 0.035(7) Uiso 1 1 d
N1 N 0.5199(2) 0.11913(6) -0.03077(14) 0.0198(4) Uani 1 1 d
H1N H 0.522(3) 0.0916(8) -0.0516(17) 0.033(7) Uiso 1 1 d
N2 N 0.47539(19) 0.20925(6) 0.01419(14) 0.0194(4) Uani 1 1 d
H2N H 0.465(2) 0.2378(7) 0.0285(15) 0.020(6) Uiso 1 1 d
O7 O 0.26063(16) 0.19408(5) 0.05735(11) 0.0222(3) Uani 1 1 d
O9 O 0.73616(16) 0.13400(5) -0.07198(11) 0.0229(3) Uani 1 1 d
C7 C 0.3717(2) 0.18075(7) 0.02755(15) 0.0173(4) Uani 1 1 d
C8 C 0.3885(3) 0.13092(7) 0.00608(19) 0.0223(5) Uani 1 1 d
H8B H 0.388(3) 0.1146(8) 0.0716(19) 0.042(7) Uiso 1 1 d
H8A H 0.299(3) 0.1206(8) -0.0472(18) 0.042(7) Uiso 1 1 d
C9 C 0.6250(2) 0.14738(7) -0.04157(15) 0.0169(4) Uani 1 1 d
C10 C 0.6099(3) 0.19697(7) -0.01732(19) 0.0233(5) Uani 1 1 d
H10A H 0.624(3) 0.2128(7) -0.0800(17) 0.034(7) Uiso 1 1 d
H10B H 0.694(3) 0.2054(8) 0.0425(19) 0.050(8) Uiso 1 1 d
N3 N 1.0135(2) 0.12389(6) 0.48068(13) 0.0182(4) Uani 1 1 d
H3N H 1.015(3) 0.0945(9) 0.4616(19) 0.050(8) Uiso 1 1 d
N4 N 0.97413(19) 0.21580(6) 0.51396(14) 0.0185(4) Uani 1 1 d
H4N H 0.966(2) 0.2449(8) 0.5295(16) 0.031(7) Uiso 1 1 d
O14 O 1.19882(17) 0.13726(5) 0.39898(12) 0.0263(4) Uani 1 1 d
O16 O 0.78773(17) 0.20284(5) 0.59410(12) 0.0260(3) Uani 1 1 d
C14 C 1.1032(2) 0.15191(7) 0.44521(16) 0.0179(4) Uani 1 1 d
C15 C 1.0878(3) 0.20234(7) 0.45856(19) 0.0223(5) Uani 1 1 d
H15A H 1.067(3) 0.2160(8) 0.3863(17) 0.041(7) Uiso 1 1 d
H15B H 1.186(3) 0.2144(8) 0.4973(16) 0.034(6) Uiso 1 1 d
C16 C 0.8838(2) 0.18823(7) 0.54813(15) 0.0172(4) Uani 1 1 d
C17 C 0.8970(3) 0.13759(7) 0.53304(19) 0.0210(5) Uani 1 1 d
H17A H 0.916(2) 0.1238(7) 0.6088(16) 0.029(6) Uiso 1 1 d
H17B H 0.803(3) 0.1254(8) 0.4961(18) 0.046(8) Uiso 1 1 d
O4A O 0.43680(16) 0.20031(5) 0.59680(12) 0.0293(4) Uani 1 1 d
O4B O 0.61254(18) 0.14952(6) 0.66045(13) 0.0297(4) Uani 1 1 d
H4 H 0.674(3) 0.1693(9) 0.629(2) 0.057(9) Uiso 1 1 d
C4 C 0.4788(2) 0.16483(7) 0.64244(15) 0.0178(4) Uani 1 1 d
C5 C 0.3803(2) 0.13445(7) 0.68345(16) 0.0202(5) Uani 1 1 d
C6 C 0.2977(3) 0.11078(8) 0.71721(18) 0.0251(5) Uani 1 1 d
H6 H 0.224(3) 0.0920(8) 0.7432(17) 0.036(7) Uiso 1 1 d
O11A O 0.37786(17) 0.18905(6) 0.33139(13) 0.0296(4) Uani 1 1 d
O11B O 0.55099(17) 0.13791(5) 0.39968(12) 0.0285(4) Uani 1 1 d
H11 H 0.338(3) 0.1708(10) 0.366(2) 0.061(10) Uiso 1 1 d
C11 C 0.5109(2) 0.17289(7) 0.35072(15) 0.0180(4) Uani 1 1 d
C12 C 0.6107(2) 0.20172(7) 0.30666(16) 0.0203(4) Uani 1 1 d
C13 C 0.6959(3) 0.22369(8) 0.27029(17) 0.0256(5) Uani 1 1 d
H13 H 0.766(3) 0.2408(9) 0.2430(18) 0.053(8) Uiso 1 1 d
O18A O -0.04726(17) 0.19861(5) 0.13726(12) 0.0258(3) Uani 1 1 d
O18B O 0.08641(17) 0.13702(5) 0.11762(12) 0.0233(3) Uani 1 1 d
H18 H 0.145(3) 0.1587(9) 0.0939(19) 0.054(8) Uiso 1 1 d
C18 C -0.0217(2) 0.15798(7) 0.14732(15) 0.0167(4) Uani 1 1 d
C19 C -0.1146(3) 0.12773(7) 0.19506(16) 0.0192(5) Uani 1 1 d
C20 C -0.1936(3) 0.10587(8) 0.23654(17) 0.0239(5) Uani 1 1 d
H20 H -0.254(3) 0.0881(8) 0.2706(18) 0.039(7) Uiso 1 1 d
O21A O 1.05645(16) 0.03194(5) 0.40793(11) 0.0255(3) Uani 1 1 d
O21B O 0.88252(18) -0.01837(5) 0.33272(12) 0.0261(4) Uani 1 1 d
H21 H 0.827(3) 0.0021(10) 0.360(2) 0.065(10) Uiso 1 1 d
C21 C 1.0168(2) -0.00315(7) 0.35762(16) 0.0181(5) Uani 1 1 d
C22 C 1.1192(3) -0.03234(7) 0.31817(16) 0.0195(4) Uani 1 1 d
C23 C 1.2048(3) -0.05533(8) 0.28573(18) 0.0241(5) Uani 1 1 d
H23 H 1.273(3) -0.0735(8) 0.2605(19) 0.046(8) Uiso 1 1 d
O24A O 0.45985(16) -0.03339(5) 0.15293(11) 0.0229(3) Uani 1 1 d
O24B O 0.58339(16) 0.02818(5) 0.11761(11) 0.0218(3) Uani 1 1 d
H24 H 0.664(3) 0.0037(10) 0.094(2) 0.079(10) Uiso 1 1 d
C24 C 0.4803(2) 0.00751(7) 0.15457(15) 0.0165(4) Uani 1 1 d
C25 C 0.3869(3) 0.03871(7) 0.19946(16) 0.0184(4) Uani 1 1 d
C26 C 0.3080(3) 0.06136(8) 0.23957(17) 0.0220(5) Uani 1 1 d
H26 H 0.239(3) 0.0788(8) 0.2691(18) 0.042(8) Uiso 1 1 d
N6 N 0.9803(2) -0.04437(6) 0.03062(14) 0.0190(4) Uani 1 1 d
H6N H 0.977(3) -0.0737(8) 0.0561(18) 0.040(7) Uiso 1 1 d
O27 O 0.75994(16) -0.02879(5) 0.06410(11) 0.0208(3) Uani 1 1 d
C27 C 0.8723(2) -0.01618(7) 0.03480(15) 0.0164(4) Uani 1 1 d
C28 C 0.8852(3) 0.03280(8) 0.00286(19) 0.0225(5) Uani 1 1 d
H28A H 0.879(3) 0.0514(8) 0.0656(19) 0.046(8) Uiso 1 1 d
H28B H 0.800(3) 0.0396(8) -0.0570(18) 0.049(8) Uiso 1 1 d
N5 N 0.4834(2) -0.04600(6) 0.51805(13) 0.0185(4) Uani 1 1 d
H5N H 0.479(2) -0.0751(7) 0.5324(16) 0.027(7) Uiso 1 1 d
O29 O 0.70034(17) 0.03320(5) 0.39825(11) 0.0246(3) Uani 1 1 d
C29 C 0.6070(2) 0.01845(7) 0.44661(16) 0.0179(4) Uani 1 1 d
C30 C 0.5961(3) -0.03189(8) 0.46280(18) 0.0206(5) Uani 1 1 d
H30A H 0.693(3) -0.0422(7) 0.5040(16) 0.032(7) Uiso 1 1 d
H30B H 0.586(3) -0.0462(7) 0.3939(17) 0.032(7) Uiso 1 1 d

loop_
_atom_site_aniso_label
_atom_site_aniso_U_11
_atom_site_aniso_U_22
_atom_site_aniso_U_33
_atom_site_aniso_U_23
_atom_site_aniso_U_13
_atom_site_aniso_U_12
O1A 0.0251(9) 0.0161(7) 0.0366(8) 0.0024(6) 0.0145(7) 0.0024(6)
O1B 0.0233(9) 0.0178(8) 0.0362(8) 0.0024(6) 0.0173(7) 0.0033(6)
C1 0.0155(11) 0.0190(10) 0.0185(9) -0.0012(7) 0.0058(8) 0.0004(8)
C2 0.0184(11) 0.0138(9) 0.0222(9) -0.0021(8) 0.0051(8) 0.0018(8)
C3 0.0261(13) 0.0186(11) 0.0272(11) -0.0029(8) 0.0101(10) -0.0015(9)
N1 0.0184(10) 0.0118(9) 0.0317(10) -0.0019(7) 0.0111(8) 0.0009(7)
N2 0.0172(10) 0.0128(9) 0.0307(9) -0.0029(7) 0.0107(8) -0.0013(7)
O7 0.0185(8) 0.0205(8) 0.0311(8) 0.0000(6) 0.0127(6) -0.0001(6)
O9 0.0195(9) 0.0196(8) 0.0337(8) -0.0002(6) 0.0149(7) 0.0004(6)
C7 0.0165(11) 0.0184(10) 0.0179(9) 0.0018(7) 0.0053(8) -0.0001(8)
C8 0.0181(12) 0.0145(10) 0.0384(13) 0.0001(9) 0.0154(10) -0.0015(8)
C9 0.0154(11) 0.0184(10) 0.0182(10) 0.0025(8) 0.0064(8) 0.0006(8)
C10 0.0197(13) 0.0143(10) 0.0409(13) -0.0024(9) 0.0170(11) -0.0021(9)
N3 0.0193(10) 0.0135(9) 0.0244(9) -0.0007(7) 0.0100(8) 0.0003(7)
N4 0.0175(10) 0.0122(9) 0.0287(9) -0.0002(7) 0.0113(8) 0.0008(7)
O14 0.0242(9) 0.0227(8) 0.0378(9) -0.0046(6) 0.0195(7) -0.0011(6)
O16 0.0244(9) 0.0219(8) 0.0381(8) -0.0036(6) 0.0207(7) 0.0000(7)
C14 0.0148(11) 0.0180(10) 0.0218(10) -0.0011(8) 0.0061(8) -0.0005(8)
C15 0.0214(12) 0.0172(10) 0.0334(12) -0.0009(9) 0.0166(10) -0.0018(9)
C16 0.0162(11) 0.0154(10) 0.0216(10) -0.0002(8) 0.0074(8) 0.0008(8)
C17 0.0179(12) 0.0169(11) 0.0322(12) -0.0009(9) 0.0143(10) -0.0019(9)
O4A 0.0233(9) 0.0194(8) 0.0457(9) 0.0093(7) 0.0088(7) 0.0018(6)
O4B 0.0213(9) 0.0283(9) 0.0432(9) 0.0137(7) 0.0153(7) 0.0062(7)
C4 0.0196(12) 0.0159(10) 0.0193(10) -0.0025(8) 0.0073(9) 0.0013(8)
C5 0.0181(12) 0.0191(11) 0.0253(10) -0.0017(8) 0.0093(9) 0.0040(9)
C6 0.0254(13) 0.0199(11) 0.0333(12) -0.0044(9) 0.0134(10) -0.0012(9)
O11A 0.0197(9) 0.0300(9) 0.0427(9) 0.0149(7) 0.0148(7) 0.0084(7)
O11B 0.0224(9) 0.0189(8) 0.0445(9) 0.0084(7) 0.0079(7) 0.0013(6)
C11 0.0196(12) 0.0170(10) 0.0181(9) -0.0022(8) 0.0060(9) 0.0009(9)
C12 0.0195(12) 0.0186(10) 0.0234(10) -0.0003(8) 0.0061(9) 0.0023(9)
C13 0.0263(14) 0.0237(12) 0.0284(12) -0.0031(9) 0.0097(10) -0.0030(10)
O18A 0.0270(9) 0.0161(7) 0.0385(8) 0.0017(6) 0.0167(7) 0.0008(6)
O18B 0.0210(9) 0.0175(8) 0.0356(8) 0.0025(6) 0.0153(7) 0.0035(6)
C18 0.0160(11) 0.0170(10) 0.0176(9) -0.0014(8) 0.0046(8) -0.0006(8)
C19 0.0204(12) 0.0164(10) 0.0218(10) -0.0011(8) 0.0072(9) 0.0000(9)
C20 0.0266(14) 0.0212(12) 0.0253(11) -0.0006(8) 0.0088(10) -0.0048(10)
O21A 0.0226(9) 0.0170(8) 0.0377(8) -0.0053(6) 0.0082(7) -0.0028(7)
O21B 0.0178(9) 0.0269(9) 0.0369(9) -0.0110(7) 0.0128(7) -0.0046(7)
C21 0.0197(12) 0.0158(10) 0.0207(10) 0.0033(8) 0.0083(9) 0.0001(9)
C22 0.0214(12) 0.0163(10) 0.0216(10) 0.0014(8) 0.0067(9) -0.0036(9)
C23 0.0233(14) 0.0214(12) 0.0302(11) 0.0036(9) 0.0114(10) 0.0026(10)
O24A 0.0230(9) 0.0150(7) 0.0346(8) -0.0005(6) 0.0151(7) -0.0012(6)
O24B 0.0202(9) 0.0196(8) 0.0292(8) -0.0019(6) 0.0131(7) -0.0024(7)
C24 0.0166(12) 0.0157(10) 0.0172(10) -0.0006(7) 0.0035(8) 0.0009(8)
C25 0.0196(12) 0.0170(10) 0.0192(10) 0.0005(8) 0.0053(9) -0.0026(9)
C26 0.0226(13) 0.0202(12) 0.0245(11) 0.0005(8) 0.0081(10) 0.0026(9)
N6 0.0164(10) 0.0133(9) 0.0285(9) 0.0013(7) 0.0075(8) 0.0000(7)
O27 0.0172(8) 0.0191(8) 0.0292(8) -0.0005(6) 0.0122(6) -0.0013(6)
C27 0.0176(12) 0.0159(10) 0.0160(9) -0.0022(7) 0.0046(8) -0.0013(8)
C28 0.0180(13) 0.0178(11) 0.0346(12) 0.0016(9) 0.0123(10) 0.0019(9)
N5 0.0183(10) 0.0145(9) 0.0248(9) 0.0025(7) 0.0094(8) 0.0010(7)
O29 0.0216(9) 0.0228(8) 0.0350(8) 0.0056(6) 0.0178(7) 0.0020(7)
C29 0.0158(11) 0.0200(11) 0.0188(10) 0.0020(8) 0.0058(8) 0.0005(8)
C30 0.0212(12) 0.0164(10) 0.0279(11) 0.0002(9) 0.0134(9) -0.0009(9)

loop_
_atom_type_symbol
_atom_type_description
_atom_type_scat_dispersion_real
_atom_type_scat_dispersion_imag
_atom_type_scat_source
C C 0.0033 0.0016 'International Tables Vol C Tables 4.2.6.8 and 6.1.1.4'
H H 0.0000 0.0000 'International Tables Vol C Tables 4.2.6.8 and 6.1.1.4'
N N 0.0061 0.0033 'International Tables Vol C Tables 4.2.6.8 and 6.1.1.4'
O O 0.0106 0.0060 'International Tables Vol C Tables 4.2.6.8 and 6.1.1.4'

loop_
_geom_angle_atom_site_label_1
_geom_angle_atom_site_label_2
_geom_angle_atom_site_label_3
_geom_angle
_geom_angle_site_symmetry_1
_geom_angle_site_symmetry_3
O1A C1 O1B 125.2(2) . .
O1A C1 C2 121.4(2) . .
O1B C1 C2 113.38(19) . .
C3 C2 C1 177.1(2) . .
C9 N1 C8 126.20(18) . .
C7 N2 C10 126.02(18) . .
O7 C7 N2 121.91(19) . .
O7 C7 C8 119.21(19) . .
N2 C7 C8 118.9(2) . .
N1 C8 C7 114.85(18) . .
O9 C9 N1 121.85(19) . .
O9 C9 C10 119.30(19) . .
N1 C9 C10 118.84(19) . .
N2 C10 C9 115.09(18) . .
C14 N3 C17 125.49(19) . .
C16 N4 C15 125.95(18) . .
O14 C14 N3 121.36(19) . .
O14 C14 C15 119.26(19) . .
N3 C14 C15 119.4(2) . .
N4 C15 C14 114.93(18) . .
O16 C16 N4 121.73(19) . .
O16 C16 C17 118.99(19) . .
N4 C16 C17 119.28(19) . .
N3 C17 C16 114.93(19) . .
O4A C4 O4B 125.2(2) . .
O4A C4 C5 121.9(2) . .
O4B C4 C5 112.89(18) . .
C6 C5 C4 178.1(2) . .
O11B C11 O11A 125.2(2) . .
O11B C11 C12 122.1(2) . .
O11A C11 C12 112.70(18) . .
C13 C12 C11 177.2(2) . .
O18A C18 O18B 125.3(2) . .
O18A C18 C19 121.0(2) . .
O18B C18 C19 113.76(18) . .
C20 C19 C18 175.4(2) . .
O21A C21 O21B 125.3(2) . .
O21A C21 C22 121.7(2) . .
O21B C21 C22 113.06(18) . .
C23 C22 C21 178.5(2) . .
O24A C24 O24B 125.2(2) . .
O24A C24 C25 121.2(2) . .
O24B C24 C25 113.59(18) . .
C26 C25 C24 175.2(2) . .
C27 N6 C28 126.04(18) . 3_755
O27 C27 N6 122.23(19) . .
O27 C27 C28 119.07(19) . .
N6 C27 C28 118.71(19) . .
N6 C28 C27 115.25(19) 3_755 .
C29 N5 C30 125.46(18) 3_656 .
O29 C29 N5 121.71(19) . 3_656
O29 C29 C30 119.0(2) . .
N5 C29 C30 119.3(2) 3_656 .
N5 C30 C29 115.23(19) . .

loop_
_geom_bond_atom_site_label_1
_geom_bond_atom_site_label_2
_geom_bond_distance
_geom_bond_site_symmetry_2
O1A C1 1.216(2) .
O1B C1 1.307(3) .
C1 C2 1.454(3) .
C2 C3 1.191(3) .
N1 C9 1.317(3) .
N1 C8 1.452(3) .
N2 C7 1.321(3) .
N2 C10 1.450(3) .
O7 C7 1.246(2) .
O9 C9 1.251(3) .
C7 C8 1.500(3) .
C9 C10 1.499(3) .
N3 C14 1.323(3) .
N3 C17 1.453(3) .
N4 C16 1.311(3) .
N4 C15 1.453(3) .
O14 C14 1.249(2) .
O16 C16 1.250(2) .
C14 C15 1.498(3) .
C16 C17 1.505(3) .
O4A C4 1.211(2) .
O4B C4 1.302(3) .
C4 C5 1.458(3) .
C5 C6 1.188(3) .
O11A C11 1.305(3) .
O11B C11 1.212(2) .
C11 C12 1.459(3) .
C12 C13 1.194(3) .
O18A C18 1.216(2) .
O18B C18 1.309(2) .
C18 C19 1.463(3) .
C19 C20 1.185(3) .
O21A C21 1.221(2) .
O21B C21 1.305(3) .
C21 C22 1.455(3) .
C22 C23 1.188(3) .
O24A C24 1.214(2) .
O24B C24 1.311(2) .
C24 C25 1.464(3) .
C25 C26 1.188(3) .
N6 C27 1.317(3) .
N6 C28 1.456(3) 3_755
O27 C27 1.248(2) .
C27 C28 1.503(3) .
C28 N6 1.456(3) 3_755
N5 C29 1.318(3) 3_656
N5 C30 1.450(3) .
O29 C29 1.249(2) .
C29 N5 1.318(3) 3_656
C29 C30 1.497(3) .

loop_
_geom_hbond_atom_site_label_D
_geom_hbond_atom_site_label_H
_geom_hbond_atom_site_label_A
_geom_hbond_distance_DH
_geom_hbond_distance_HA
_geom_hbond_distance_DA
_geom_hbond_angle_DHA
_geom_hbond_site_symmetry_A
O1B H1 O9 0.88(2) 1.69(3) 2.549(2) 167(2) 1_556
N1 H1N O24A 0.85(2) 2.16(2) 2.975(2) 160(2) 3_655
N2 H2N O4A 0.87(2) 2.05(2) 2.900(2) 166.9(18) 4_565
N3 H3N O21A 0.89(3) 2.02(3) 2.904(2) 168(3) .
N4 H4N O18A 0.88(2) 2.16(2) 2.981(2) 154.0(18) 4_666
O4B H4 O16 0.96(3) 1.58(3) 2.540(2) 171(2) .
O11A H11 O14 0.83(3) 1.75(3) 2.547(2) 159(3) 1_455
O18B H18 O7 0.93(3) 1.64(3) 2.568(2) 175(3) .
O21B H21 O29 0.91(3) 1.65(3) 2.552(2) 169(3) .
O24B H24 O27 1.13(3) 1.41(3) 2.546(2) 177(3) .
N6 H6N O1A 0.92(2) 2.07(2) 2.959(2) 163(2) 3_756
N5 H5N O11B 0.88(2) 2.07(2) 2.930(2) 165(2) 3_656
